data_1566356
loop_
_publ_author_name
'Bing, Jade A.'
'Schley, Nathan D.'
'Johnston, Jeffrey N.'

_publ_section_title
;
 Fluorine-induced diastereodivergence discovered in an equally rare
 enantioselective syn-aza-Henry reaction
;
_journal_name_full 'Chemical Science'
_journal_paper_doi 10.1039/D1SC05910F
_journal_year 2022
_chemical_absolute_configuration ad
_chemical_formula_moiety 'C20 H32 N2 O4'
_chemical_formula_sum 'C20 H32 N2 O4'
_chemical_formula_weight 364.47
_space_group_crystal_system hexagonal
_space_group_IT_number 169
_space_group_name_Hall 'P 61'
_space_group_name_H-M_alt 'P 61'
_atom_sites_solution_hydrogens geom
_atom_sites_solution_primary dual
_audit_creation_date 2019-10-07
_audit_creation_method
;
Olex2 1.2
(compiled 2018.05.29 svn.r3508 for OlexSys, GUI svn.r5506)
;
_audit_update_record
;
2021-10-26 deposited with the CCDC.	2022-02-03 downloaded from the CCDC.
;
_cell_angle_alpha 90
_cell_angle_beta 90
_cell_angle_gamma 120
_cell_formula_units_Z 6
_cell_length_a 11.84105(5)
_cell_length_b 11.84105(5)
_cell_length_c 27.02804(15)
_cell_measurement_reflns_used 39640
_cell_measurement_temperature 100.01(10)
_cell_measurement_theta_max 72.2310
_cell_measurement_theta_min 4.2980
_cell_volume 3281.90(3)
_computing_cell_refinement 'CrysAlisPro 1.171.38.46 (Rigaku OD, 2015)'
_computing_data_collection 'CrysAlisPro 1.171.38.46 (Rigaku OD, 2015)'
_computing_data_reduction 'CrysAlisPro 1.171.38.46 (Rigaku OD, 2015)'
_computing_molecular_graphics 'Olex2 (Dolomanov et al., 2009)'
_computing_publication_material 'Olex2 (Dolomanov et al., 2009)'
_computing_structure_refinement 'ShelXL (Sheldrick, 2015)'
_computing_structure_solution 'ShelXT (Sheldrick, 2015)'
_diffrn_ambient_environment N~2~
_diffrn_ambient_temperature 100.01(10)
_diffrn_detector 'CCD plate'
_diffrn_detector_area_resol_mean 8.1506
_diffrn_detector_type EosS2
_diffrn_measured_fraction_theta_full 1.000
_diffrn_measured_fraction_theta_max 0.998
_diffrn_measurement_details
;
List of Runs (angles in degrees, time in seconds):

  # Type    Start    End  Width  t~exp~   \w     \q     \k     \f   Frames
#--------------------------------------------------------------------------
  1  \w    -55.00  33.00   1.00    1.00    --  -36.45  38.00  60.00   88
  2  \w   -108.00  -7.00   1.00    1.00    --  -36.45 -19.00 -90.00  101
  3  \w     23.00  90.00   1.00    1.00    --   36.45-125.00  90.00   67
  4  \w    -31.00  53.00   1.00    1.00    --   36.45 -57.00 150.00   84
  5  \w     20.00 104.00   1.00    1.00    --   36.45  57.00  30.00   84
  6  \w     23.00  90.00   1.00    1.00    --   36.45-125.00-180.00   67
  7  \w     20.00 104.00   1.00    1.00    --   36.45  57.00 150.00   84
  8  \w     23.00  90.00   1.00    1.00    --   36.45-125.00  30.00   67
  9  \w     20.00 104.00   1.00    1.00    --   36.45  57.00 -90.00   84
 10  \w     39.00 109.00   1.00    2.23    --  108.65 -94.00 -60.00   70
 11  \w     39.00 109.00   1.00    2.23    --  108.65 -94.00-120.00   70
 12  \w     39.00 109.00   1.00    2.23    --  108.65 -94.00  30.00   70
 13  \w     39.00 130.00   1.00    2.23    --  108.65 -30.00-120.00   91
 14  \w     39.00 115.00   1.00    2.23    --  108.65-111.00 150.00   76
 15  \w     70.00 178.00   1.00    2.23    --  108.65  15.00-150.00  108
 16  \w     91.00 177.00   1.00    2.23    --  108.65  45.00-180.00   86
 17  \w     39.00 178.00   1.00    2.23    --  108.65   0.00 -30.00  139
 18  \w     40.00 126.00   1.00    2.23    --  108.65 -45.00   0.00   86
 19  \w     40.00 126.00   1.00    2.23    --  108.65 -45.00  90.00   86
 20  \w     42.00 127.00   1.00    2.23    --  108.65 -61.00-120.00   85
 21  \w     40.00 126.00   1.00    2.23    --  108.65 -45.00 150.00   86
 22  \w     39.00 115.00   1.00    2.23    --  108.65-111.00-150.00   76
 23  \w     42.00 127.00   1.00    2.23    --  108.65 -61.00   0.00   85
 24  \w    -53.00  31.00   1.00    1.00    --  -36.45  57.00  90.00   84
 25  \w    -31.00  53.00   1.00    1.00    --   36.45 -57.00-120.00   84
 26  \w     10.00 104.00   1.00    1.00    --   36.45  77.00 -60.00   94
 27  \w    -33.00  55.00   1.00    1.00    --   36.45 -38.00 -90.00   88
 28  \w     10.00 104.00   1.00    1.00    --   36.45  77.00-180.00   94
 29  \w     20.00 104.00   1.00    1.00    --   36.45  57.00  90.00   84
 30  \w     70.00 178.00   1.00    2.23    --  108.65  15.00  90.00  108
 31  \w     82.00 176.00   1.00    2.23    --  108.65  77.00 120.00   94
 32  \w     91.00 177.00   1.00    2.23    --  108.65  45.00 -30.00   86
 33  \w     82.00 176.00   1.00    2.23    --  108.65  77.00-150.00   94
 34  \w     82.00 176.00   1.00    2.23    --  108.65  77.00 -90.00   94
 35  \w     87.00 178.00   1.00    2.23    --  108.65  30.00 120.00   91
 36  \w     82.00 176.00   1.00    2.23    --  108.65  77.00-120.00   94
 37  \w     82.00 176.00   1.00    2.23    --  108.65  77.00   0.00   94
 38  \w     82.00 176.00   1.00    2.23    --  108.65  77.00  60.00   94
 39  \w     82.00 176.00   1.00    2.23    --  108.65  77.00-180.00   94
 40  \w     82.00 176.00   1.00    2.23    --  108.65  77.00  30.00   94
 41  \w     91.00 177.00   1.00    2.23    --  108.65  45.00   0.00   86
 42  \w     10.00 104.00   1.00    1.00    --   36.45  77.00  30.00   94
 43  \w     10.00 104.00   1.00    1.00    --   36.45  77.00 -90.00   94
 44  \w     23.00  90.00   1.00    1.00    --   36.45-125.00-120.00   67
 45  \w     10.00 104.00   1.00    1.00    --   36.45  77.00  90.00   94
;
_diffrn_measurement_device 'four-circle diffractometer'
_diffrn_measurement_device_type 'SuperNova, Dual, Cu at zero, EosS2'
_diffrn_measurement_method '\w scans'
_diffrn_orient_matrix_type 'CrysAlisPro convention (1999,Acta A55,543-557)'
_diffrn_orient_matrix_UB_11 0.0783614000
_diffrn_orient_matrix_UB_12 0.1502438000
_diffrn_orient_matrix_UB_13 0.0004024000
_diffrn_orient_matrix_UB_21 -0.1056174000
_diffrn_orient_matrix_UB_22 0.0025281000
_diffrn_orient_matrix_UB_23 0.0324706000
_diffrn_orient_matrix_UB_31 0.0725380000
_diffrn_orient_matrix_UB_32 -0.0030592000
_diffrn_orient_matrix_UB_33 0.0468276000
_diffrn_radiation_monochromator mirror
_diffrn_radiation_probe x-ray
_diffrn_radiation_type CuK\a
_diffrn_radiation_wavelength 1.54184
_diffrn_reflns_av_R_equivalents 0.0423
_diffrn_reflns_av_unetI/netI 0.0149
_diffrn_reflns_Laue_measured_fraction_full 1.000
_diffrn_reflns_Laue_measured_fraction_max 0.998
_diffrn_reflns_limit_h_max 14
_diffrn_reflns_limit_h_min -14
_diffrn_reflns_limit_k_max 14
_diffrn_reflns_limit_k_min -14
_diffrn_reflns_limit_l_max 33
_diffrn_reflns_limit_l_min -31
_diffrn_reflns_number 62164
_diffrn_reflns_point_group_measured_fraction_full 0.981
_diffrn_reflns_point_group_measured_fraction_max 0.977
_diffrn_reflns_theta_full 67.684
_diffrn_reflns_theta_max 72.350
_diffrn_reflns_theta_min 4.311
_diffrn_source 'micro-focus sealed X-ray tube'
_diffrn_source_type 'SuperNova (Cu) X-ray Source'
_exptl_absorpt_coefficient_mu 0.618
_exptl_absorpt_correction_T_max 1.000
_exptl_absorpt_correction_T_min 0.474
_exptl_absorpt_correction_type gaussian
_exptl_absorpt_process_details
;
CrysAlisPro 1.171.38.46 (Rigaku Oxford Diffraction, 2015)
Numerical absorption correction based on gaussian integration over
			a multifaceted crystal model
Empirical absorption correction using spherical harmonics,
 implemented in SCALE3 ABSPACK scaling algorithm.
;
_exptl_crystal_colour colourless
_exptl_crystal_colour_primary colourless
_exptl_crystal_density_diffrn 1.106
_exptl_crystal_description prism
_exptl_crystal_F_000 1188
_exptl_crystal_size_max 0.346
_exptl_crystal_size_mid 0.152
_exptl_crystal_size_min 0.107
_refine_diff_density_max 0.160
_refine_diff_density_min -0.140
_refine_diff_density_rms 0.027
_refine_ls_abs_structure_details
;
 Flack x determined using 1965 quotients [(I+)-(I-)]/[(I+)+(I-)]
 (Parsons, Flack and Wagner, Acta Cryst. B69 (2013) 249-259).
;
_refine_ls_abs_structure_Flack 0.00(6)
_refine_ls_extinction_method none
_refine_ls_goodness_of_fit_ref 1.083
_refine_ls_hydrogen_treatment constr
_refine_ls_matrix_type full
_refine_ls_number_parameters 241
_refine_ls_number_reflns 4242
_refine_ls_number_restraints 1
_refine_ls_restrained_S_all 1.082
_refine_ls_R_factor_all 0.0278
_refine_ls_R_factor_gt 0.0276
_refine_ls_shift/su_max 0.000
_refine_ls_shift/su_mean 0.000
_refine_ls_structure_factor_coef Fsqd
_refine_ls_weighting_details 'w=1/[\s^2^(Fo^2^)+(0.0424P)^2^+0.3618P] where P=(Fo^2^+2Fc^2^)/3'
_refine_ls_weighting_scheme calc
_refine_ls_wR_factor_gt 0.0742
_refine_ls_wR_factor_ref 0.0744
_reflns_Friedel_coverage 0.914
_reflns_Friedel_fraction_full 0.960
_reflns_Friedel_fraction_max 0.954
_reflns_number_gt 4213
_reflns_number_total 4242
_reflns_threshold_expression 'I > 2\s(I)'
_cod_data_source_file d1sc05910f2.cif
_cod_data_source_block jab-4-237
_cod_database_code 1566356
_shelx_shelxl_version_number 2018/1
_chemical_oxdiff_formula C20H32N2O4
_shelx_space_group_comment
;
The symmetry employed for this shelxl refinement is uniquely defined
by the following loop, which should always be used as a source of
symmetry information in preference to the above space-group names.
They are only intended as comments.
;
_reflns_odcompleteness_completeness 99.95
_reflns_odcompleteness_iscentric 1
_reflns_odcompleteness_theta 66.49
_olex2_refinement_description
;
1. Fixed Uiso
 At 1.2 times of:
  All C(H) groups, All C(H,H) groups, All N(H) groups
 At 1.5 times of:
  All C(H,H,H) groups
2.a Ternary CH refined with riding coordinates:
 C2(H2), C3(H3)
2.b Secondary CH2 refined with riding coordinates:
 C4(H4A,H4B), C5(H5A,H5B), C12(H12A,H12B)
2.c Aromatic/amide H refined with riding coordinates:
 N1(H1), C7(H7), C8(H8), C9(H9), C10(H10), C11(H11)
2.d Idealised Me refined as rotating group:
 C14(H14A,H14B,H14C), C15(H15A,H15B,H15C), C16(H16A,H16B,H16C), C18(H18A,H18B,
 H18C), C19(H19A,H19B,H19C), C20(H20A,H20B,H20C)
;
_olex2_date_sample_data_collection 2019-10-07
_olex2_exptl_crystal_mounting_method 'mounted in a polyimide loop'
_olex2_submission_special_instructions 'No special instructions were received'
_oxdiff_exptl_absorpt_empirical_details
;
Empirical correction (ABSPACK) includes:
- Absorption correction using spherical harmonics
- Frame scaling
;
_oxdiff_exptl_absorpt_empirical_full_max 1.289
_oxdiff_exptl_absorpt_empirical_full_min 0.879

loop_
_space_group_symop_operation_xyz
'x, y, z'
'-y, x-y, z+1/3'
'-x+y, -x, z+2/3'
'-x, -y, z+1/2'
'y, -x+y, z+5/6'
'x-y, x, z+1/6'

loop_
_atom_site_label
_atom_site_type_symbol
_atom_site_fract_x
_atom_site_fract_y
_atom_site_fract_z
_atom_site_U_iso_or_equiv
_atom_site_adp_type
_atom_site_occupancy
_atom_site_site_symmetry_order
_atom_site_calc_flag
_atom_site_refinement_flags_posn
_atom_site_refinement_flags_adp
_atom_site_refinement_flags_occupancy
_atom_site_disorder_assembly
_atom_site_disorder_group
O1 O -0.06766(11) 0.15660(12) 0.51173(4) 0.0247(2) Uani 1 1 d . . . . .
O2 O -0.14251(11) 0.09469(12) 0.43276(4) 0.0241(2) Uani 1 1 d . . . . .
O3 O 0.37986(15) 0.32585(14) 0.54591(6) 0.0417(3) Uani 1 1 d . . . . .
O4 O 0.49181(13) 0.31310(15) 0.48512(6) 0.0446(4) Uani 1 1 d . . . . .
N1 N 0.06907(13) 0.20446(13) 0.44620(5) 0.0214(3) Uani 1 1 d . . . . .
H1 H 0.073780 0.190679 0.415228 0.026 Uiso 1 1 calc R . . . .
N2 N 0.38900(14) 0.28955(14) 0.50445(6) 0.0304(3) Uani 1 1 d . . . . .
C1 C -0.04956(15) 0.15169(15) 0.46755(6) 0.0205(3) Uani 1 1 d . . . . .
C2 C 0.18937(15) 0.28373(15) 0.47345(6) 0.0209(3) Uani 1 1 d . . . . .
H2 H 0.167739 0.297060 0.507149 0.025 Uiso 1 1 calc R . . . .
C3 C 0.26417(15) 0.20822(16) 0.47598(6) 0.0237(3) Uani 1 1 d . . . . .
H3 H 0.285347 0.193938 0.442345 0.028 Uiso 1 1 calc R . . . .
C4 C 0.18978(17) 0.07744(16) 0.50256(7) 0.0265(3) Uani 1 1 d . . . . .
H4A H 0.105650 0.025512 0.486736 0.032 Uiso 1 1 calc R . . . .
H4B H 0.174269 0.092569 0.536513 0.032 Uiso 1 1 calc R . . . .
C5 C 0.26216(19) 0.00023(18) 0.50252(8) 0.0343(4) Uani 1 1 d . . . . .
H5A H 0.268997 -0.023763 0.468797 0.041 Uiso 1 1 calc R . . . .
H5B H 0.349835 0.055260 0.515063 0.041 Uiso 1 1 calc R . . . .
C6 C 0.19420(17) -0.12099(17) 0.53358(7) 0.0290(4) Uani 1 1 d . . . . .
C7 C 0.2531(2) -0.13561(18) 0.57550(8) 0.0350(4) Uani 1 1 d . . . . .
H7 H 0.337245 -0.070950 0.583646 0.042 Uiso 1 1 calc R . . . .
C8 C 0.1890(2) -0.24485(19) 0.60558(8) 0.0394(5) Uani 1 1 d . . . . .
H8 H 0.229896 -0.252830 0.633640 0.047 Uiso 1 1 calc R . . . .
C9 C 0.0645(2) -0.34133(19) 0.59368(8) 0.0398(5) Uani 1 1 d . . . . .
H9 H 0.020774 -0.414016 0.614002 0.048 Uiso 1 1 calc R . . . .
C10 C 0.0047(2) -0.33026(19) 0.55168(9) 0.0400(5) Uani 1 1 d . . . . .
H10 H -0.078840 -0.396192 0.543437 0.048 Uiso 1 1 calc R . . . .
C11 C 0.06865(19) -0.22114(19) 0.52173(9) 0.0367(4) Uani 1 1 d . . . . .
H11 H 0.027667 -0.214430 0.493440 0.044 Uiso 1 1 calc R . . . .
C12 C 0.27084(15) 0.41718(15) 0.44840(6) 0.0230(3) Uani 1 1 d . . . . .
H12A H 0.258893 0.404807 0.412910 0.028 Uiso 1 1 calc R . . . .
H12B H 0.362098 0.448049 0.455291 0.028 Uiso 1 1 calc R . . . .
C13 C 0.24079(16) 0.52522(16) 0.46360(7) 0.0270(4) Uani 1 1 d . . . . .
C14 C 0.2798(2) 0.5648(2) 0.51730(8) 0.0398(5) Uani 1 1 d . . . . .
H14A H 0.228219 0.491784 0.538519 0.060 Uiso 1 1 calc GR . . . .
H14B H 0.265224 0.635344 0.525659 0.060 Uiso 1 1 calc GR . . . .
H14C H 0.370398 0.592309 0.521549 0.060 Uiso 1 1 calc GR . . . .
C15 C 0.09670(19) 0.4828(2) 0.45649(10) 0.0407(5) Uani 1 1 d . . . . .
H15A H 0.071731 0.455120 0.422908 0.061 Uiso 1 1 calc GR . . . .
H15B H 0.083453 0.554731 0.463620 0.061 Uiso 1 1 calc GR . . . .
H15C H 0.044554 0.411822 0.478482 0.061 Uiso 1 1 calc GR . . . .
C16 C 0.3231(2) 0.64406(18) 0.43069(9) 0.0404(5) Uani 1 1 d . . . . .
H16A H 0.413618 0.670529 0.434352 0.061 Uiso 1 1 calc GR . . . .
H16B H 0.309456 0.714384 0.440342 0.061 Uiso 1 1 calc GR . . . .
H16C H 0.297665 0.621709 0.396766 0.061 Uiso 1 1 calc GR . . . .
C17 C -0.28132(15) 0.04543(18) 0.44439(7) 0.0283(4) Uani 1 1 d . . . . .
C18 C -0.32995(19) -0.0665(2) 0.48096(8) 0.0436(5) Uani 1 1 d . . . . .
H18A H -0.304437 -0.127645 0.470027 0.065 Uiso 1 1 calc GR . . . .
H18B H -0.423294 -0.109292 0.483043 0.065 Uiso 1 1 calc GR . . . .
H18C H -0.292878 -0.033356 0.512939 0.065 Uiso 1 1 calc GR . . . .
C19 C -0.34503(18) -0.0041(2) 0.39418(7) 0.0337(4) Uani 1 1 d . . . . .
H19A H -0.310595 0.066766 0.370992 0.051 Uiso 1 1 calc GR . . . .
H19B H -0.437563 -0.040083 0.397119 0.051 Uiso 1 1 calc GR . . . .
H19C H -0.327157 -0.070369 0.382739 0.051 Uiso 1 1 calc GR . . . .
C20 C -0.2984(2) 0.1572(2) 0.46185(9) 0.0427(5) Uani 1 1 d . . . . .
H20A H -0.259734 0.184959 0.493990 0.064 Uiso 1 1 calc GR . . . .
H20B H -0.389651 0.129107 0.463680 0.064 Uiso 1 1 calc GR . . . .
H20C H -0.256619 0.228458 0.438988 0.064 Uiso 1 1 calc GR . . . .

loop_
_atom_site_aniso_label
_atom_site_aniso_U_11
_atom_site_aniso_U_22
_atom_site_aniso_U_33
_atom_site_aniso_U_23
_atom_site_aniso_U_13
_atom_site_aniso_U_12
O1 0.0231(5) 0.0306(6) 0.0159(6) 0.0020(4) 0.0024(4) 0.0100(5)
O2 0.0189(5) 0.0308(6) 0.0183(6) -0.0009(4) -0.0009(4) 0.0093(5)
O3 0.0412(8) 0.0400(7) 0.0363(9) -0.0040(6) -0.0151(6) 0.0146(6)
O4 0.0222(6) 0.0475(8) 0.0587(10) 0.0194(7) 0.0036(6) 0.0133(6)
N1 0.0213(6) 0.0265(6) 0.0139(6) -0.0001(5) 0.0003(5) 0.0099(5)
N2 0.0237(7) 0.0268(7) 0.0361(9) 0.0101(6) -0.0023(6) 0.0093(6)
C1 0.0216(7) 0.0206(7) 0.0180(8) 0.0016(6) -0.0011(5) 0.0096(6)
C2 0.0213(7) 0.0223(7) 0.0182(8) 0.0017(6) 0.0008(6) 0.0101(6)
C3 0.0229(7) 0.0233(7) 0.0232(8) 0.0024(6) 0.0000(6) 0.0103(6)
C4 0.0242(8) 0.0224(7) 0.0294(9) 0.0045(6) 0.0011(6) 0.0092(6)
C5 0.0332(9) 0.0310(9) 0.0406(11) 0.0099(8) 0.0083(8) 0.0175(7)
C6 0.0311(8) 0.0251(8) 0.0341(10) 0.0017(7) 0.0028(7) 0.0165(7)
C7 0.0368(10) 0.0270(8) 0.0395(11) -0.0030(8) -0.0059(8) 0.0146(8)
C8 0.0579(12) 0.0339(9) 0.0306(11) -0.0006(8) -0.0052(9) 0.0262(9)
C9 0.0491(11) 0.0273(9) 0.0451(12) 0.0099(8) 0.0148(9) 0.0207(8)
C10 0.0326(9) 0.0265(9) 0.0575(14) 0.0007(9) 0.0017(9) 0.0121(7)
C11 0.0356(10) 0.0307(9) 0.0435(11) 0.0009(8) -0.0053(8) 0.0164(8)
C12 0.0224(7) 0.0225(7) 0.0223(8) 0.0022(6) 0.0009(6) 0.0099(6)
C13 0.0280(8) 0.0236(8) 0.0294(9) -0.0019(7) -0.0039(7) 0.0130(7)
C14 0.0510(11) 0.0379(10) 0.0328(11) -0.0102(8) -0.0070(9) 0.0240(9)
C15 0.0341(10) 0.0338(9) 0.0610(14) -0.0077(9) -0.0089(9) 0.0222(8)
C16 0.0486(11) 0.0239(9) 0.0459(12) 0.0034(8) 0.0020(9) 0.0161(8)
C17 0.0183(7) 0.0368(9) 0.0242(9) 0.0043(7) -0.0005(6) 0.0095(7)
C18 0.0277(9) 0.0464(11) 0.0333(11) 0.0140(9) -0.0031(8) 0.0010(8)
C19 0.0256(8) 0.0391(10) 0.0279(10) 0.0018(7) -0.0056(7) 0.0099(7)
C20 0.0378(10) 0.0628(13) 0.0388(12) -0.0075(10) -0.0060(9) 0.0337(10)

loop_
_atom_type_symbol
_atom_type_description
_atom_type_scat_dispersion_real
_atom_type_scat_dispersion_imag
_atom_type_scat_source
C C 0.0181 0.0091 'International Tables Vol C Tables 4.2.6.8 and 6.1.1.4'
H H 0.0000 0.0000 'International Tables Vol C Tables 4.2.6.8 and 6.1.1.4'
N N 0.0311 0.0180 'International Tables Vol C Tables 4.2.6.8 and 6.1.1.4'
O O 0.0492 0.0322 'International Tables Vol C Tables 4.2.6.8 and 6.1.1.4'

loop_
_exptl_crystal_face_index_h
_exptl_crystal_face_index_k
_exptl_crystal_face_index_l
_exptl_crystal_face_perp_dist
-1 7 0 0.0586
1 -7 0 0.0586
-8 5 -1 0.0534
8 -5 1 0.0534
-1 -1 -17 0.1380
1 1 17 0.1380

loop_
_geom_angle_atom_site_label_1
_geom_angle_atom_site_label_2
_geom_angle_atom_site_label_3
_geom_angle
_geom_angle_site_symmetry_1
_geom_angle_site_symmetry_3
_geom_angle_publ_flag
C1 O2 C17 121.29(13) . . ?
C1 N1 H1 118.7 . . ?
C1 N1 C2 122.64(13) . . ?
C2 N1 H1 118.7 . . ?
O3 N2 C3 117.39(14) . . ?
O4 N2 O3 124.35(17) . . ?
O4 N2 C3 118.25(17) . . ?
O1 C1 O2 126.10(15) . . ?
O1 C1 N1 124.33(15) . . ?
O2 C1 N1 109.56(14) . . ?
N1 C2 H2 108.9 . . ?
N1 C2 C3 108.01(13) . . ?
N1 C2 C12 110.44(13) . . ?
C3 C2 H2 108.9 . . ?
C12 C2 H2 108.9 . . ?
C12 C2 C3 111.61(13) . . ?
N2 C3 C2 108.39(13) . . ?
N2 C3 H3 109.2 . . ?
N2 C3 C4 106.96(13) . . ?
C2 C3 H3 109.2 . . ?
C4 C3 C2 113.69(13) . . ?
C4 C3 H3 109.2 . . ?
C3 C4 H4A 108.9 . . ?
C3 C4 H4B 108.9 . . ?
C3 C4 C5 113.18(14) . . ?
H4A C4 H4B 107.8 . . ?
C5 C4 H4A 108.9 . . ?
C5 C4 H4B 108.9 . . ?
C4 C5 H5A 109.2 . . ?
C4 C5 H5B 109.2 . . ?
H5A C5 H5B 107.9 . . ?
C6 C5 C4 112.14(15) . . ?
C6 C5 H5A 109.2 . . ?
C6 C5 H5B 109.2 . . ?
C7 C6 C5 120.90(17) . . ?
C7 C6 C11 117.99(17) . . ?
C11 C6 C5 121.10(18) . . ?
C6 C7 H7 119.3 . . ?
C6 C7 C8 121.34(18) . . ?
C8 C7 H7 119.3 . . ?
C7 C8 H8 120.1 . . ?
C9 C8 C7 119.7(2) . . ?
C9 C8 H8 120.1 . . ?
C8 C9 H9 120.0 . . ?
C8 C9 C10 120.07(19) . . ?
C10 C9 H9 120.0 . . ?
C9 C10 H10 119.9 . . ?
C9 C10 C11 120.16(19) . . ?
C11 C10 H10 119.9 . . ?
C6 C11 H11 119.6 . . ?
C10 C11 C6 120.7(2) . . ?
C10 C11 H11 119.6 . . ?
C2 C12 H12A 108.1 . . ?
C2 C12 H12B 108.1 . . ?
C2 C12 C13 116.63(14) . . ?
H12A C12 H12B 107.3 . . ?
C13 C12 H12A 108.1 . . ?
C13 C12 H12B 108.1 . . ?
C14 C13 C12 110.38(15) . . ?
C14 C13 C15 109.68(17) . . ?
C14 C13 C16 108.32(16) . . ?
C15 C13 C12 112.03(14) . . ?
C15 C13 C16 108.73(16) . . ?
C16 C13 C12 107.59(15) . . ?
C13 C14 H14A 109.5 . . ?
C13 C14 H14B 109.5 . . ?
C13 C14 H14C 109.5 . . ?
H14A C14 H14B 109.5 . . ?
H14A C14 H14C 109.5 . . ?
H14B C14 H14C 109.5 . . ?
C13 C15 H15A 109.5 . . ?
C13 C15 H15B 109.5 . . ?
C13 C15 H15C 109.5 . . ?
H15A C15 H15B 109.5 . . ?
H15A C15 H15C 109.5 . . ?
H15B C15 H15C 109.5 . . ?
C13 C16 H16A 109.5 . . ?
C13 C16 H16B 109.5 . . ?
C13 C16 H16C 109.5 . . ?
H16A C16 H16B 109.5 . . ?
H16A C16 H16C 109.5 . . ?
H16B C16 H16C 109.5 . . ?
O2 C17 C18 110.17(15) . . ?
O2 C17 C19 101.65(13) . . ?
O2 C17 C20 109.29(15) . . ?
C18 C17 C19 110.24(16) . . ?
C20 C17 C18 113.77(18) . . ?
C20 C17 C19 111.04(16) . . ?
C17 C18 H18A 109.5 . . ?
C17 C18 H18B 109.5 . . ?
C17 C18 H18C 109.5 . . ?
H18A C18 H18B 109.5 . . ?
H18A C18 H18C 109.5 . . ?
H18B C18 H18C 109.5 . . ?
C17 C19 H19A 109.5 . . ?
C17 C19 H19B 109.5 . . ?
C17 C19 H19C 109.5 . . ?
H19A C19 H19B 109.5 . . ?
H19A C19 H19C 109.5 . . ?
H19B C19 H19C 109.5 . . ?
C17 C20 H20A 109.5 . . ?
C17 C20 H20B 109.5 . . ?
C17 C20 H20C 109.5 . . ?
H20A C20 H20B 109.5 . . ?
H20A C20 H20C 109.5 . . ?
H20B C20 H20C 109.5 . . ?

loop_
_geom_bond_atom_site_label_1
_geom_bond_atom_site_label_2
_geom_bond_distance
_geom_bond_site_symmetry_2
_geom_bond_publ_flag
O1 C1 1.220(2) . ?
O2 C1 1.3447(19) . ?
O2 C17 1.4772(19) . ?
O3 N2 1.224(2) . ?
O4 N2 1.222(2) . ?
N1 H1 0.8600 . ?
N1 C1 1.349(2) . ?
N1 C2 1.454(2) . ?
N2 C3 1.510(2) . ?
C2 H2 0.9800 . ?
C2 C3 1.543(2) . ?
C2 C12 1.537(2) . ?
C3 H3 0.9800 . ?
C3 C4 1.525(2) . ?
C4 H4A 0.9700 . ?
C4 H4B 0.9700 . ?
C4 C5 1.534(2) . ?
C5 H5A 0.9700 . ?
C5 H5B 0.9700 . ?
C5 C6 1.503(2) . ?
C6 C7 1.386(3) . ?
C6 C11 1.399(3) . ?
C7 H7 0.9300 . ?
C7 C8 1.389(3) . ?
C8 H8 0.9300 . ?
C8 C9 1.377(3) . ?
C9 H9 0.9300 . ?
C9 C10 1.379(3) . ?
C10 H10 0.9300 . ?
C10 C11 1.386(3) . ?
C11 H11 0.9300 . ?
C12 H12A 0.9700 . ?
C12 H12B 0.9700 . ?
C12 C13 1.545(2) . ?
C13 C14 1.524(3) . ?
C13 C15 1.531(2) . ?
C13 C16 1.533(3) . ?
C14 H14A 0.9600 . ?
C14 H14B 0.9600 . ?
C14 H14C 0.9600 . ?
C15 H15A 0.9600 . ?
C15 H15B 0.9600 . ?
C15 H15C 0.9600 . ?
C16 H16A 0.9600 . ?
C16 H16B 0.9600 . ?
C16 H16C 0.9600 . ?
C17 C18 1.517(3) . ?
C17 C19 1.521(2) . ?
C17 C20 1.511(3) . ?
C18 H18A 0.9600 . ?
C18 H18B 0.9600 . ?
C18 H18C 0.9600 . ?
C19 H19A 0.9600 . ?
C19 H19B 0.9600 . ?
C19 H19C 0.9600 . ?
C20 H20A 0.9600 . ?
C20 H20B 0.9600 . ?
C20 H20C 0.9600 . ?

loop_
_exptl_oxdiff_crystal_face_indexfrac_h
_exptl_oxdiff_crystal_face_indexfrac_k
_exptl_oxdiff_crystal_face_indexfrac_l
_exptl_oxdiff_crystal_face_x
_exptl_oxdiff_crystal_face_y
_exptl_oxdiff_crystal_face_z
-1.0000 7.0000 -0.0000 0.9733 0.1233 -0.0940
1.0000 -7.0000 0.0000 -0.9733 -0.1233 0.0940
-8.0000 5.0000 -0.9998 0.1239 0.8251 -0.6424
8.0000 -5.0000 0.9998 -0.1239 -0.8251 0.6424
-1.0000 -1.0000 -16.9999 -0.2354 -0.4489 -0.8655
1.0000 1.0000 16.9999 0.2354 0.4489 0.8655
